data_7251396
loop_
_publ_author_name
'Kanagavel, Manimurugan'
'Nechipadappu, Sunil Kumar'

_publ_section_title
;
 Structural insights into the multi-component solid forms of aminocaproic
 acid and aminomethyl benzoic acid: mechanochemical approach for the
 preparation of salt forms
;
_journal_name_full CrystEngComm
_journal_paper_doi 10.1039/D5CE00830A
_journal_year 2026
_chemical_formula_moiety 'C7 H4 N O3 S, C8 H10 N O2'
_chemical_formula_sum 'C15 H14 N2 O5 S'
_chemical_formula_weight 334.34
_chemical_name_systematic 'Aminocaproic acid saccharate'
_space_group_crystal_system orthorhombic
_space_group_IT_number 29
_space_group_name_Hall 'P 2c -2ac'
_space_group_name_H-M_alt 'P c a 21'
_atom_sites_solution_hydrogens mixed
_atom_sites_solution_primary difmap
_atom_sites_solution_secondary difmap
_audit_creation_method SHELXL-2019/3
_audit_update_record
;
2025-06-10 deposited with the CCDC.	2025-11-18 downloaded from the CCDC.
;
_cell_angle_alpha 90
_cell_angle_beta 90
_cell_angle_gamma 90
_cell_formula_units_Z 8
_cell_length_a 14.340(5)
_cell_length_b 13.802(13)
_cell_length_c 14.671(5)
_cell_measurement_reflns_used 9721
_cell_measurement_temperature 294(2)
_cell_measurement_theta_max 28.12
_cell_measurement_theta_min 2.47
_cell_volume 2904(3)
_computing_cell_refinement '<i>SAINT</i> (Bruker, 2016)'
_computing_data_collection '<i>APEX3</i> (Bruker, 2016)'
_computing_data_reduction 'Bruker SAINT'
_computing_molecular_graphics 'Bruker SHELXTL'
_computing_publication_material 'Bruker SHELXTL'
_computing_structure_refinement 'SHELXL-2018/3 (Sheldrick, 2018)'
_computing_structure_solution 'SHELXT 2018/2 (Sheldrick, 2018)'
_diffrn_ambient_temperature 294(2)
_diffrn_measured_fraction_theta_full 0.997
_diffrn_measured_fraction_theta_max 0.941
_diffrn_measurement_device_type 'Bruker D8 QUEST PHOTON-100'
_diffrn_measurement_method '\w and \f'
_diffrn_radiation_type MoK\a
_diffrn_radiation_wavelength 0.71073
_diffrn_reflns_av_R_equivalents 0.0353
_diffrn_reflns_av_unetI/netI 0.0363
_diffrn_reflns_Laue_measured_fraction_full 0.997
_diffrn_reflns_Laue_measured_fraction_max 0.941
_diffrn_reflns_limit_h_max 19
_diffrn_reflns_limit_h_min -15
_diffrn_reflns_limit_k_max 18
_diffrn_reflns_limit_k_min -17
_diffrn_reflns_limit_l_max 19
_diffrn_reflns_limit_l_min -19
_diffrn_reflns_number 30905
_diffrn_reflns_point_group_measured_fraction_full 0.997
_diffrn_reflns_point_group_measured_fraction_max 0.937
_diffrn_reflns_theta_full 25.242
_diffrn_reflns_theta_max 28.911
_diffrn_reflns_theta_min 1.475
_exptl_absorpt_coefficient_mu 0.252
_exptl_absorpt_correction_T_max 0.7457
_exptl_absorpt_correction_T_min 0.6756
_exptl_absorpt_correction_type multi-scan
_exptl_absorpt_process_details
;
 SADABS 2016/2: Krause, L., Herbst-Irmer, R., Sheldrick G.M. & Stalke D.,
 J. Appl. Cryst. 48 (2015) 3-10
;
_exptl_crystal_density_diffrn 1.530
_exptl_crystal_description plate
_exptl_crystal_F_000 1392
_exptl_crystal_recrystallization_method 'Re-crystallisation from solvent: water'
_exptl_crystal_size_max 0.180
_exptl_crystal_size_mid 0.120
_exptl_crystal_size_min 0.090
_refine_diff_density_max 0.293
_refine_diff_density_min -0.245
_refine_diff_density_rms 0.046
_refine_ls_abs_structure_details
;
 Flack x determined using 2380 quotients [(I+)-(I-)]/[(I+)+(I-)]
 (Parsons, Flack and Wagner, Acta Cryst. B69 (2013) 249-259).
;
_refine_ls_abs_structure_Flack 0.05(2)
_refine_ls_extinction_method none
_refine_ls_goodness_of_fit_ref 1.044
_refine_ls_hydrogen_treatment mixed
_refine_ls_matrix_type full
_refine_ls_number_parameters 447
_refine_ls_number_reflns 7174
_refine_ls_number_restraints 2
_refine_ls_restrained_S_all 1.044
_refine_ls_R_factor_all 0.0545
_refine_ls_R_factor_gt 0.0379
_refine_ls_shift/su_max 0.000
_refine_ls_shift/su_mean 0.000
_refine_ls_structure_factor_coef Fsqd
_refine_ls_weighting_details 'w=1/[\s^2^(Fo^2^)+(0.0563P)^2^+0.2713P] where P=(Fo^2^+2Fc^2^)/3'
_refine_ls_weighting_scheme calc
_refine_ls_wR_factor_gt 0.0909
_refine_ls_wR_factor_ref 0.1010
_reflns_Friedel_coverage 0.917
_reflns_Friedel_fraction_full 0.997
_reflns_Friedel_fraction_max 0.933
_reflns_number_gt 5755
_reflns_number_total 7174
_reflns_threshold_expression 'I > 2\s(I)'
_cod_data_source_file d5ce00830a2.cif
_cod_data_source_block KB1107_0m
_cod_database_code 7251396
_shelx_shelxl_version_number 2019/3
_shelx_space_group_comment
;
The symmetry employed for this shelxl refinement is uniquely defined
by the following loop, which should always be used as a source of
symmetry information in preference to the above space-group names.
They are only intended as comments.
;
_shelx_estimated_absorpt_t_min 0.956
_shelx_estimated_absorpt_t_max 0.978

loop_
_space_group_symop_operation_xyz
'x, y, z'
'-x, -y, z+1/2'
'-x+1/2, y, z+1/2'
'x+1/2, -y, z'

loop_
_atom_site_label
_atom_site_type_symbol
_atom_site_fract_x
_atom_site_fract_y
_atom_site_fract_z
_atom_site_U_iso_or_equiv
_atom_site_adp_type
_atom_site_occupancy
_atom_site_site_symmetry_order
_atom_site_calc_flag
_atom_site_refinement_flags_posn
_atom_site_refinement_flags_adp
_atom_site_refinement_flags_occupancy
_atom_site_disorder_assembly
_atom_site_disorder_group
C1A C 0.6167(2) -0.2028(2) 0.6806(3) 0.0426(8) Uani 1 1 d . . . . .
H1AA H 0.668928 -0.187309 0.719963 0.051 Uiso 1 1 calc R U . . .
H1AB H 0.579115 -0.251569 0.710807 0.051 Uiso 1 1 calc R U . . .
C2A C 0.5591(2) -0.1134(2) 0.6656(2) 0.0360(7) Uani 1 1 d . . . . .
C3A C 0.4658(2) -0.1219(2) 0.6506(3) 0.0476(9) Uani 1 1 d . . . . .
H3A H 0.438718 -0.183089 0.647574 0.057 Uiso 1 1 calc R U . . .
C4A C 0.4117(2) -0.0414(2) 0.6399(3) 0.0454(8) Uani 1 1 d . . . . .
H4A H 0.348373 -0.048429 0.627968 0.054 Uiso 1 1 calc R U . . .
C5A C 0.4496(2) 0.0505(2) 0.6467(2) 0.0329(6) Uani 1 1 d . . . . .
C6A C 0.5431(2) 0.0591(2) 0.6614(3) 0.0403(8) Uani 1 1 d . . . . .
H6A H 0.570137 0.120160 0.666005 0.048 Uiso 1 1 calc R U . . .
C7A C 0.5970(2) -0.0219(2) 0.6693(3) 0.0441(9) Uani 1 1 d . . . . .
H7A H 0.660979 -0.015057 0.677414 0.053 Uiso 1 1 calc R U . . .
C8A C 0.3887(2) 0.1354(2) 0.6365(3) 0.0376(7) Uani 1 1 d . . . . .
N1A N 0.6523(2) -0.2423(2) 0.5924(3) 0.0493(8) Uani 1 1 d D . . . .
H1N H 0.694(3) -0.295(3) 0.597(3) 0.084(15) Uiso 1 1 d D . . . .
H2N H 0.682(3) -0.197(3) 0.558(3) 0.053(12) Uiso 1 1 d . . . . .
H3N H 0.602(4) -0.266(3) 0.563(3) 0.082(16) Uiso 1 1 d . . . . .
O1A O 0.30886(17) 0.12777(18) 0.6160(2) 0.0597(8) Uani 1 1 d . . . . .
O2A O 0.42920(18) 0.22017(16) 0.6496(2) 0.0510(7) Uani 1 1 d . . . . .
H2AO H 0.390(3) 0.261(3) 0.651(3) 0.070(15) Uiso 1 1 d . . . . .
C1B C 0.4263(2) 0.6944(2) 0.3101(2) 0.0395(7) Uani 1 1 d . . . . .
H1BA H 0.393753 0.738140 0.269224 0.047 Uiso 1 1 calc R U . . .
H1BB H 0.483851 0.674563 0.280789 0.047 Uiso 1 1 calc R U . . .
O2B O 0.23936(17) 0.27461(15) 0.3584(3) 0.0537(7) Uani 1 1 d . . . . .
H2BO H 0.200(4) 0.234(4) 0.382(4) 0.11(2) Uiso 1 1 d . . . . .
C2B C 0.3668(2) 0.6072(2) 0.3282(2) 0.0318(7) Uani 1 1 d . . . . .
C3B C 0.4057(2) 0.5160(2) 0.3283(3) 0.0452(9) Uani 1 1 d . . . . .
H3B H 0.469556 0.509238 0.319500 0.054 Uiso 1 1 calc R U . . .
C4B C 0.3516(2) 0.4346(2) 0.3413(3) 0.0443(9) Uani 1 1 d . . . . .
H4B H 0.378560 0.373363 0.339409 0.053 Uiso 1 1 calc R U . . .
C5B C 0.2592(2) 0.4444(2) 0.3567(2) 0.0306(6) Uani 1 1 d . . . . .
C6B C 0.2207(2) 0.5360(2) 0.3565(3) 0.0368(7) Uani 1 1 d . . . . .
H6B H 0.157238 0.543460 0.367324 0.044 Uiso 1 1 calc R U . . .
C7B C 0.2746(2) 0.6162(2) 0.3407(3) 0.0389(8) Uani 1 1 d . . . . .
H7B H 0.247151 0.677160 0.338563 0.047 Uiso 1 1 calc R U . . .
C8B C 0.1996(2) 0.3583(2) 0.3736(2) 0.0356(7) Uani 1 1 d . . . . .
N1B N 0.4482(2) 0.7462(2) 0.3989(2) 0.0392(7) Uani 1 1 d . . . . .
H4N H 0.498(3) 0.787(3) 0.390(3) 0.079(15) Uiso 1 1 d . . . . .
H5N H 0.463(3) 0.701(3) 0.439(3) 0.068(13) Uiso 1 1 d . . . . .
H6N H 0.400(3) 0.788(2) 0.417(2) 0.038(9) Uiso 1 1 d . . . . .
O1B O 0.12216(16) 0.36475(17) 0.4015(2) 0.0558(8) Uani 1 1 d . . . . .
C1 C 0.3297(2) 0.4473(2) 0.6221(2) 0.0341(7) Uani 1 1 d . . . . .
C2 C 0.2630(2) 0.5275(2) 0.6060(2) 0.0293(6) Uani 1 1 d . . . . .
C3 C 0.1704(2) 0.5234(2) 0.5888(3) 0.0396(8) Uani 1 1 d . . . . .
H3 H 0.139296 0.464380 0.584549 0.048 Uiso 1 1 calc R U . . .
C4 C 0.1237(2) 0.6103(3) 0.5777(3) 0.0427(8) Uani 1 1 d . . . . .
H4 H 0.059934 0.609096 0.566100 0.051 Uiso 1 1 calc R U . . .
C5 C 0.1676(2) 0.6977(2) 0.5831(2) 0.0408(8) Uani 1 1 d . . . . .
H5 H 0.133570 0.754288 0.574199 0.049 Uiso 1 1 calc R U . . .
C6 C 0.2613(2) 0.7036(2) 0.6015(3) 0.0373(7) Uani 1 1 d . . . . .
H6 H 0.292132 0.762626 0.606592 0.045 Uiso 1 1 calc R U . . .
C7 C 0.3062(2) 0.6170(2) 0.6119(2) 0.0311(7) Uani 1 1 d . . . . .
S1 S 0.42142(5) 0.59247(5) 0.63727(6) 0.03141(18) Uani 1 1 d . . . . .
N1 N 0.41504(17) 0.47596(15) 0.6381(2) 0.0373(6) Uani 1 1 d . . . . .
O1 O 0.30571(16) 0.35967(15) 0.6199(2) 0.0473(6) Uani 1 1 d . . . . .
O2 O 0.44660(17) 0.63074(16) 0.72688(17) 0.0440(6) Uani 1 1 d . . . . .
O3 O 0.47925(15) 0.62648(16) 0.56245(18) 0.0428(6) Uani 1 1 d . . . . .
C8 C 0.1398(2) 0.0519(2) 0.3844(2) 0.0348(7) Uani 1 1 d . . . . .
C9 C 0.0730(2) -0.0294(2) 0.3944(2) 0.0298(7) Uani 1 1 d . . . . .
C10 C -0.0193(2) -0.0262(2) 0.4091(3) 0.0377(7) Uani 1 1 d . . . . .
H10 H -0.050544 0.032647 0.414253 0.045 Uiso 1 1 calc R U . . .
C11 C -0.0664(2) -0.1132(2) 0.4165(3) 0.0434(8) Uani 1 1 d . . . . .
H11 H -0.130532 -0.112813 0.426073 0.052 Uiso 1 1 calc R U . . .
C12 C -0.0205(2) -0.2005(2) 0.4099(3) 0.0423(8) Uani 1 1 d . . . . .
H12 H -0.053909 -0.257714 0.417279 0.051 Uiso 1 1 calc R U . . .
C13 C 0.0714(2) -0.2048(2) 0.3931(2) 0.0380(8) Uani 1 1 d . . . . .
H13 H 0.102339 -0.263598 0.386415 0.046 Uiso 1 1 calc R U . . .
C14 C 0.1176(2) -0.1177(2) 0.3862(2) 0.0298(6) Uani 1 1 d . . . . .
S2 S 0.23305(5) -0.09194(5) 0.36381(7) 0.0371(2) Uani 1 1 d . . . . .
N2 N 0.22476(16) 0.02504(16) 0.3668(3) 0.0414(7) Uani 1 1 d . . . . .
O4 O 0.11567(16) 0.13932(15) 0.3924(2) 0.0506(7) Uani 1 1 d . . . . .
O5 O 0.25946(19) -0.12648(17) 0.27379(19) 0.0520(7) Uani 1 1 d . . . . .
O6 O 0.29020(17) -0.12678(17) 0.4389(2) 0.0514(7) Uani 1 1 d . . . . .

loop_
_atom_site_aniso_label
_atom_site_aniso_U_11
_atom_site_aniso_U_22
_atom_site_aniso_U_33
_atom_site_aniso_U_23
_atom_site_aniso_U_13
_atom_site_aniso_U_12
C1A 0.0366(18) 0.0332(16) 0.058(2) 0.0078(15) -0.0031(16) 0.0012(14)
C2A 0.0297(16) 0.0303(16) 0.048(2) 0.0002(14) 0.0003(13) 0.0011(12)
C3A 0.0304(17) 0.0245(15) 0.088(3) 0.0003(18) -0.0067(19) -0.0037(12)
C4A 0.0256(15) 0.0296(15) 0.081(3) 0.0032(19) -0.0032(18) -0.0019(12)
C5A 0.0296(14) 0.0249(14) 0.0441(17) -0.0010(14) 0.0003(14) 0.0001(12)
C6A 0.0358(17) 0.0235(14) 0.062(2) -0.0026(15) -0.0041(15) -0.0049(14)
C7A 0.0289(16) 0.0323(17) 0.071(3) -0.0005(15) -0.0082(16) -0.0024(13)
C8A 0.0357(17) 0.0262(14) 0.0509(19) -0.0004(15) 0.0034(16) 0.0004(12)
N1A 0.0432(18) 0.0383(17) 0.066(2) -0.0079(16) -0.0092(16) 0.0097(15)
O1A 0.0288(12) 0.0393(13) 0.111(2) -0.0012(14) -0.0029(14) 0.0044(10)
O2A 0.0438(14) 0.0238(11) 0.085(2) -0.0072(13) -0.0127(14) 0.0050(10)
C1B 0.0346(16) 0.0321(16) 0.052(2) 0.0035(14) 0.0031(14) -0.0083(14)
O2B 0.0406(13) 0.0225(10) 0.098(2) 0.0015(13) 0.0216(15) -0.0026(10)
C2B 0.0309(16) 0.0270(15) 0.0376(16) 0.0018(12) 0.0031(13) -0.0029(11)
C3B 0.0250(16) 0.0294(17) 0.081(3) 0.0018(16) 0.0055(16) 0.0031(13)
C4B 0.0305(16) 0.0251(15) 0.077(3) 0.0051(16) 0.0050(16) 0.0043(13)
C5B 0.0280(14) 0.0252(13) 0.0385(16) 0.0007(14) 0.0012(14) -0.0019(12)
C6B 0.0266(15) 0.0291(15) 0.055(2) -0.0015(16) 0.0034(15) 0.0017(12)
C7B 0.0318(17) 0.0217(14) 0.063(2) 0.0016(14) 0.0020(15) 0.0040(12)
C8B 0.0327(16) 0.0269(15) 0.0472(19) -0.0021(13) 0.0032(15) -0.0028(12)
N1B 0.0286(13) 0.0277(14) 0.061(2) 0.0044(14) -0.0040(13) -0.0023(12)
O1B 0.0342(13) 0.0355(12) 0.098(2) -0.0081(13) 0.0218(14) -0.0071(10)
C1 0.0284(15) 0.0248(14) 0.049(2) -0.0001(13) 0.0019(13) -0.0009(12)
C2 0.0243(15) 0.0265(13) 0.0372(16) 0.0009(13) 0.0018(11) -0.0004(11)
C3 0.0291(16) 0.0355(17) 0.054(2) 0.0025(15) -0.0010(15) -0.0027(13)
C4 0.0236(16) 0.051(2) 0.053(2) 0.0037(17) 0.0021(15) 0.0049(15)
C5 0.0347(17) 0.0396(17) 0.048(2) 0.0066(16) 0.0026(14) 0.0168(15)
C6 0.0331(17) 0.0266(14) 0.052(2) 0.0028(15) 0.0011(14) 0.0042(13)
C7 0.0274(15) 0.0248(14) 0.0412(17) 0.0028(12) 0.0013(12) 0.0013(11)
S1 0.0238(3) 0.0216(3) 0.0488(4) 0.0034(3) -0.0024(3) -0.0011(3)
N1 0.0245(12) 0.0215(11) 0.0660(18) 0.0022(14) -0.0039(13) 0.0028(10)
O1 0.0359(12) 0.0210(11) 0.085(2) 0.0017(11) -0.0058(12) -0.0023(9)
O2 0.0394(12) 0.0362(12) 0.0565(15) 0.0009(11) -0.0106(12) -0.0054(10)
O3 0.0277(11) 0.0403(12) 0.0602(15) 0.0081(11) 0.0053(11) -0.0024(10)
C8 0.0308(15) 0.0226(14) 0.051(2) 0.0024(13) 0.0026(14) -0.0030(12)
C9 0.0261(15) 0.0224(14) 0.0410(18) 0.0023(12) 0.0004(12) -0.0012(11)
C10 0.0267(16) 0.0321(17) 0.054(2) 0.0026(15) 0.0037(14) 0.0035(12)
C11 0.0248(16) 0.0459(19) 0.060(2) 0.0039(18) 0.0021(16) -0.0061(14)
C12 0.0372(17) 0.0345(17) 0.055(2) 0.0026(16) -0.0020(15) -0.0153(14)
C13 0.0355(16) 0.0262(15) 0.052(2) 0.0008(15) -0.0025(14) -0.0038(12)
C14 0.0249(14) 0.0240(13) 0.0404(18) 0.0010(12) -0.0008(12) -0.0014(11)
S2 0.0234(4) 0.0232(3) 0.0648(5) 0.0034(4) 0.0024(4) 0.0010(3)
N2 0.0272(13) 0.0226(12) 0.074(2) 0.0046(14) 0.0009(14) -0.0024(10)
O4 0.0386(13) 0.0197(10) 0.093(2) 0.0022(11) 0.0080(13) 0.0006(9)
O5 0.0414(13) 0.0424(13) 0.0722(19) -0.0020(13) 0.0183(13) 0.0051(12)
O6 0.0317(13) 0.0390(13) 0.083(2) 0.0075(13) -0.0104(12) 0.0036(11)

loop_
_atom_type_symbol
_atom_type_description
_atom_type_scat_dispersion_real
_atom_type_scat_dispersion_imag
_atom_type_scat_source
C C 0.0033 0.0016 'International Tables Vol C Tables 4.2.6.8 and 6.1.1.4'
H H 0.0000 0.0000 'International Tables Vol C Tables 4.2.6.8 and 6.1.1.4'
N N 0.0061 0.0033 'International Tables Vol C Tables 4.2.6.8 and 6.1.1.4'
O O 0.0106 0.0060 'International Tables Vol C Tables 4.2.6.8 and 6.1.1.4'
S S 0.1246 0.1234 'International Tables Vol C Tables 4.2.6.8 and 6.1.1.4'

loop_
_geom_angle_atom_site_label_1
_geom_angle_atom_site_label_2
_geom_angle_atom_site_label_3
_geom_angle
_geom_angle_site_symmetry_1
_geom_angle_site_symmetry_3
_geom_angle_publ_flag
N1A C1A C2A 111.2(3) . . ?
N1A C1A H1AA 109.4 . . ?
C2A C1A H1AA 109.4 . . ?
N1A C1A H1AB 109.4 . . ?
C2A C1A H1AB 109.4 . . ?
H1AA C1A H1AB 108.0 . . ?
C3A C2A C7A 118.3(3) . . ?
C3A C2A C1A 119.6(3) . . ?
C7A C2A C1A 122.1(3) . . ?
C2A C3A C4A 120.5(3) . . ?
C2A C3A H3A 119.8 . . ?
C4A C3A H3A 119.8 . . ?
C3A C4A C5A 121.0(3) . . ?
C3A C4A H4A 119.5 . . ?
C5A C4A H4A 119.5 . . ?
C6A C5A C4A 118.5(3) . . ?
C6A C5A C8A 122.1(3) . . ?
C4A C5A C8A 119.4(3) . . ?
C7A C6A C5A 120.0(3) . . ?
C7A C6A H6A 120.0 . . ?
C5A C6A H6A 120.0 . . ?
C6A C7A C2A 121.7(3) . . ?
C6A C7A H7A 119.2 . . ?
C2A C7A H7A 119.2 . . ?
O1A C8A O2A 122.6(3) . . ?
O1A C8A C5A 121.8(3) . . ?
O2A C8A C5A 115.5(3) . . ?
C1A N1A H1N 116(3) . . ?
C1A N1A H2N 113(3) . . ?
H1N N1A H2N 105(4) . . ?
C1A N1A H3N 106(3) . . ?
H1N N1A H3N 105(4) . . ?
H2N N1A H3N 112(4) . . ?
C8A O2A H2AO 108(3) . . ?
C2B C1B N1B 110.1(3) . . ?
C2B C1B H1BA 109.6 . . ?
N1B C1B H1BA 109.6 . . ?
C2B C1B H1BB 109.6 . . ?
N1B C1B H1BB 109.6 . . ?
H1BA C1B H1BB 108.2 . . ?
C8B O2B H2BO 103(4) . . ?
C7B C2B C3B 119.0(3) . . ?
C7B C2B C1B 120.7(3) . . ?
C3B C2B C1B 120.3(3) . . ?
C2B C3B C4B 121.2(3) . . ?
C2B C3B H3B 119.4 . . ?
C4B C3B H3B 119.4 . . ?
C5B C4B C3B 119.6(3) . . ?
C5B C4B H4B 120.2 . . ?
C3B C4B H4B 120.2 . . ?
C4B C5B C6B 118.9(3) . . ?
C4B C5B C8B 120.8(3) . . ?
C6B C5B C8B 120.2(3) . . ?
C7B C6B C5B 121.0(3) . . ?
C7B C6B H6B 119.5 . . ?
C5B C6B H6B 119.5 . . ?
C2B C7B C6B 120.3(3) . . ?
C2B C7B H7B 119.8 . . ?
C6B C7B H7B 119.8 . . ?
O1B C8B O2B 122.3(3) . . ?
O1B C8B C5B 122.4(3) . . ?
O2B C8B C5B 115.3(3) . . ?
C1B N1B H4N 109(3) . . ?
C1B N1B H5N 106(3) . . ?
H4N N1B H5N 111(4) . . ?
C1B N1B H6N 112(2) . . ?
H4N N1B H6N 104(4) . . ?
H5N N1B H6N 115(4) . . ?
O1 C1 N1 123.5(3) . . ?
O1 C1 C2 122.5(3) . . ?
N1 C1 C2 114.0(3) . . ?
C3 C2 C7 119.2(3) . . ?
C3 C2 C1 129.1(3) . . ?
C7 C2 C1 111.6(3) . . ?
C2 C3 C4 117.4(3) . . ?
C2 C3 H3 121.3 . . ?
C4 C3 H3 121.3 . . ?
C5 C4 C3 122.5(3) . . ?
C5 C4 H4 118.8 . . ?
C3 C4 H4 118.8 . . ?
C4 C5 C6 121.1(3) . . ?
C4 C5 H5 119.5 . . ?
C6 C5 H5 119.5 . . ?
C7 C6 C5 115.6(3) . . ?
C7 C6 H6 122.2 . . ?
C5 C6 H6 122.2 . . ?
C6 C7 C2 124.3(3) . . ?
C6 C7 S1 130.3(2) . . ?
C2 C7 S1 105.5(2) . . ?
O3 S1 O2 114.93(14) . . ?
O3 S1 N1 111.13(16) . . ?
O2 S1 N1 111.58(16) . . ?
O3 S1 C7 108.65(15) . . ?
O2 S1 C7 111.06(15) . . ?
N1 S1 C7 98.21(13) . . ?
C1 N1 S1 110.7(2) . . ?
O4 C8 N2 123.3(3) . . ?
O4 C8 C9 122.6(3) . . ?
N2 C8 C9 114.1(3) . . ?
C10 C9 C14 120.0(3) . . ?
C10 C9 C8 128.9(3) . . ?
C14 C9 C8 111.1(3) . . ?
C9 C10 C11 117.7(3) . . ?
C9 C10 H10 121.1 . . ?
C11 C10 H10 121.1 . . ?
C12 C11 C10 121.4(3) . . ?
C12 C11 H11 119.3 . . ?
C10 C11 H11 119.3 . . ?
C13 C12 C11 121.4(3) . . ?
C13 C12 H12 119.3 . . ?
C11 C12 H12 119.3 . . ?
C12 C13 C14 116.6(3) . . ?
C12 C13 H13 121.7 . . ?
C14 C13 H13 121.7 . . ?
C13 C14 C9 122.8(3) . . ?
C13 C14 S2 131.0(2) . . ?
C9 C14 S2 106.2(2) . . ?
O5 S2 O6 115.64(16) . . ?
O5 S2 N2 111.75(18) . . ?
O6 S2 N2 110.50(17) . . ?
O5 S2 C14 110.82(16) . . ?
O6 S2 C14 109.17(16) . . ?
N2 S2 C14 97.46(13) . . ?
C8 N2 S2 111.0(2) . . ?

loop_
_geom_bond_atom_site_label_1
_geom_bond_atom_site_label_2
_geom_bond_distance
_geom_bond_site_symmetry_2
_geom_bond_publ_flag
C1A N1A 1.494(5) . ?
C1A C2A 1.500(4) . ?
C1A H1AA 0.9700 . ?
C1A H1AB 0.9700 . ?
C2A C3A 1.361(4) . ?
C2A C7A 1.377(4) . ?
C3A C4A 1.364(4) . ?
C3A H3A 0.9300 . ?
C4A C5A 1.384(4) . ?
C4A H4A 0.9300 . ?
C5A C6A 1.364(4) . ?
C5A C8A 1.469(4) . ?
C6A C7A 1.363(5) . ?
C6A H6A 0.9300 . ?
C7A H7A 0.9300 . ?
C8A O1A 1.188(4) . ?
C8A O2A 1.320(4) . ?
N1A H1N 0.95(3) . ?
N1A H2N 0.90(4) . ?
N1A H3N 0.90(5) . ?
O2A H2AO 0.79(5) . ?
C1B C2B 1.499(4) . ?
C1B N1B 1.520(5) . ?
C1B H1BA 0.9700 . ?
C1B H1BB 0.9700 . ?
O2B C8B 1.307(4) . ?
O2B H2BO 0.87(6) . ?
C2B C7B 1.340(4) . ?
C2B C3B 1.376(4) . ?
C3B C4B 1.378(5) . ?
C3B H3B 0.9300 . ?
C4B C5B 1.351(4) . ?
C4B H4B 0.9300 . ?
C5B C6B 1.380(4) . ?
C5B C8B 1.485(4) . ?
C6B C7B 1.369(4) . ?
C6B H6B 0.9300 . ?
C7B H7B 0.9300 . ?
C8B O1B 1.187(4) . ?
N1B H4N 0.92(5) . ?
N1B H5N 0.88(5) . ?
N1B H6N 0.93(4) . ?
C1 O1 1.258(4) . ?
C1 N1 1.307(4) . ?
C1 C2 1.482(4) . ?
C2 C3 1.354(5) . ?
C2 C7 1.384(4) . ?
C3 C4 1.384(5) . ?
C3 H3 0.9300 . ?
C4 C5 1.363(5) . ?
C4 H4 0.9300 . ?
C5 C6 1.372(5) . ?
C5 H5 0.9300 . ?
C6 C7 1.366(4) . ?
C6 H6 0.9300 . ?
C7 S1 1.727(3) . ?
S1 O3 1.454(3) . ?
S1 O2 1.462(3) . ?
S1 N1 1.611(3) . ?
C8 O4 1.260(4) . ?
C8 N2 1.300(4) . ?
C8 C9 1.482(4) . ?
C9 C10 1.342(4) . ?
C9 C14 1.381(4) . ?
C10 C11 1.383(4) . ?
C10 H10 0.9300 . ?
C11 C12 1.375(5) . ?
C11 H11 0.9300 . ?
C12 C13 1.343(5) . ?
C12 H12 0.9300 . ?
C13 C14 1.376(4) . ?
C13 H13 0.9300 . ?
C14 S2 1.725(3) . ?
S2 O5 1.454(3) . ?
S2 O6 1.455(3) . ?
S2 N2 1.620(3) . ?

loop_
_geom_hbond_atom_site_label_D
_geom_hbond_atom_site_label_H
_geom_hbond_atom_site_label_A
_geom_hbond_distance_DH
_geom_hbond_distance_HA
_geom_hbond_distance_DA
_geom_hbond_angle_DHA
_geom_hbond_site_symmetry_A
_geom_hbond_publ_flag
N1A H3N O3 0.90(5) 2.30(5) 3.103(4) 148(4) 1_545 yes
N1A H1N O1 0.95(3) 1.86(3) 2.761(4) 158(4) 4 yes
N1A H2N O1A 0.90(4) 2.22(4) 2.767(5) 118(3) 4 yes
N1B H4N O4 0.92(5) 1.97(5) 2.876(4) 168(4) 4_565 yes
O2A H2AO O1 0.79(5) 1.88(5) 2.652(4) 164(5) . yes
O2B H2BO O4 0.87(6) 1.79(6) 2.623(3) 162(6) . yes
N1B H6N S2 0.93(4) 3.02(4) 3.844(3) 149(3) 1_565 yes
N1B H6N O6 0.93(4) 2.00(4) 2.924(4) 173(3) 1_565 yes
N1B H5N O3 0.88(5) 2.10(5) 2.947(4) 161(4) . yes

loop_
_geom_torsion_atom_site_label_1
_geom_torsion_atom_site_label_2
_geom_torsion_atom_site_label_3
_geom_torsion_atom_site_label_4
_geom_torsion
_geom_torsion_site_symmetry_1
_geom_torsion_site_symmetry_2
_geom_torsion_site_symmetry_3
_geom_torsion_site_symmetry_4
_geom_torsion_publ_flag
N1A C1A C2A C3A 89.0(4) . . . . ?
N1A C1A C2A C7A -93.1(4) . . . . ?
C7A C2A C3A C4A -0.3(6) . . . . ?
C1A C2A C3A C4A 177.8(4) . . . . ?
C2A C3A C4A C5A -1.9(7) . . . . ?
C3A C4A C5A C6A 2.1(6) . . . . ?
C3A C4A C5A C8A -178.8(4) . . . . ?
C4A C5A C6A C7A -0.2(6) . . . . ?
C8A C5A C6A C7A -179.2(3) . . . . ?
C5A C6A C7A C2A -2.0(6) . . . . ?
C3A C2A C7A C6A 2.2(6) . . . . ?
C1A C2A C7A C6A -175.8(3) . . . . ?
C6A C5A C8A O1A 173.4(4) . . . . ?
C4A C5A C8A O1A -5.7(6) . . . . ?
C6A C5A C8A O2A -5.0(5) . . . . ?
C4A C5A C8A O2A 175.9(4) . . . . ?
N1B C1B C2B C7B 80.6(4) . . . . ?
N1B C1B C2B C3B -102.3(4) . . . . ?
C7B C2B C3B C4B -0.2(6) . . . . ?
C1B C2B C3B C4B -177.4(3) . . . . ?
C2B C3B C4B C5B -1.9(6) . . . . ?
C3B C4B C5B C6B 1.9(5) . . . . ?
C3B C4B C5B C8B -178.3(3) . . . . ?
C4B C5B C6B C7B 0.2(6) . . . . ?
C8B C5B C6B C7B -179.7(3) . . . . ?
C3B C2B C7B C6B 2.3(5) . . . . ?
C1B C2B C7B C6B 179.5(3) . . . . ?
C5B C6B C7B C2B -2.4(6) . . . . ?
C4B C5B C8B O1B 167.6(4) . . . . ?
C6B C5B C8B O1B -12.5(5) . . . . ?
C4B C5B C8B O2B -10.1(5) . . . . ?
C6B C5B C8B O2B 169.8(4) . . . . ?
O1 C1 C2 C3 1.3(6) . . . . ?
N1 C1 C2 C3 -179.1(4) . . . . ?
O1 C1 C2 C7 -179.9(3) . . . . ?
N1 C1 C2 C7 -0.3(4) . . . . ?
C7 C2 C3 C4 0.2(5) . . . . ?
C1 C2 C3 C4 178.9(4) . . . . ?
C2 C3 C4 C5 0.3(6) . . . . ?
C3 C4 C5 C6 -1.1(6) . . . . ?
C4 C5 C6 C7 1.2(5) . . . . ?
C5 C6 C7 C2 -0.8(5) . . . . ?
C5 C6 C7 S1 -178.6(3) . . . . ?
C3 C2 C7 C6 0.1(5) . . . . ?
C1 C2 C7 C6 -178.9(3) . . . . ?
C3 C2 C7 S1 178.4(3) . . . . ?
C1 C2 C7 S1 -0.6(3) . . . . ?
C6 C7 S1 O3 -65.1(4) . . . . ?
C2 C7 S1 O3 116.7(2) . . . . ?
C6 C7 S1 O2 62.2(4) . . . . ?
C2 C7 S1 O2 -115.9(2) . . . . ?
C6 C7 S1 N1 179.2(3) . . . . ?
C2 C7 S1 N1 1.1(3) . . . . ?
O1 C1 N1 S1 -179.3(3) . . . . ?
C2 C1 N1 S1 1.1(4) . . . . ?
O3 S1 N1 C1 -115.0(3) . . . . ?
O2 S1 N1 C1 115.3(3) . . . . ?
C7 S1 N1 C1 -1.3(3) . . . . ?
O4 C8 C9 C10 2.8(6) . . . . ?
N2 C8 C9 C10 -177.4(4) . . . . ?
O4 C8 C9 C14 -177.5(3) . . . . ?
N2 C8 C9 C14 2.4(4) . . . . ?
C14 C9 C10 C11 0.6(5) . . . . ?
C8 C9 C10 C11 -179.7(3) . . . . ?
C9 C10 C11 C12 0.7(6) . . . . ?
C10 C11 C12 C13 -2.2(6) . . . . ?
C11 C12 C13 C14 2.3(5) . . . . ?
C12 C13 C14 C9 -1.1(5) . . . . ?
C12 C13 C14 S2 -178.8(3) . . . . ?
C10 C9 C14 C13 -0.4(5) . . . . ?
C8 C9 C14 C13 179.8(3) . . . . ?
C10 C9 C14 S2 177.8(3) . . . . ?
C8 C9 C14 S2 -1.9(3) . . . . ?
C13 C14 S2 O5 62.3(4) . . . . ?
C9 C14 S2 O5 -115.7(2) . . . . ?
C13 C14 S2 O6 -66.1(4) . . . . ?
C9 C14 S2 O6 115.8(2) . . . . ?
C13 C14 S2 N2 179.1(3) . . . . ?
C9 C14 S2 N2 1.0(3) . . . . ?
O4 C8 N2 S2 178.3(3) . . . . ?
C9 C8 N2 S2 -1.6(4) . . . . ?
O5 S2 N2 C8 116.3(3) . . . . ?
O6 S2 N2 C8 -113.4(3) . . . . ?
C14 S2 N2 C8 0.4(3) . . . . ?
